data_4127254
loop_
_publ_author_name
'Baek, Yunjung'
'Betley, Theodore A.'

_publ_section_title
;
 Catalytic C-H Amination Mediated by Dipyrrin Cobalt Imidos.
;
_journal_issue 19
_journal_name_full 'Journal of the American Chemical Society'
_journal_page_first 7797
_journal_page_last 7806
_journal_paper_doi 10.1021/jacs.9b01262
_journal_volume 141
_journal_year 2019
_chemical_formula_sum 'C84 H67 Co N2'
_chemical_formula_weight 1163.32
_space_group_crystal_system triclinic
_space_group_IT_number 2
_space_group_name_Hall '-P 1'
_space_group_name_H-M_alt 'P -1'
_symmetry_space_group_name_Hall '-P 1'
_symmetry_space_group_name_H-M 'P -1'
_atom_sites_solution_hydrogens mixed
_audit_creation_method SHELXL-2014/7
_cell_angle_alpha 75.348(11)
_cell_angle_beta 84.047(10)
_cell_angle_gamma 64.970(12)
_cell_formula_units_Z 2
_cell_length_a 12.594(9)
_cell_length_b 14.092(10)
_cell_length_c 20.413(16)
_cell_measurement_reflns_used 9943
_cell_measurement_temperature 100(2)
_cell_measurement_theta_max 24.964
_cell_measurement_theta_min 2.3245
_cell_volume 3176(4)
_computing_cell_refinement 'SAINT 8.35A (Bruker-AXS,2015)'
_computing_data_collection 'APEX3 v2016.1.0 (Bruker-AXS,2016)'
_computing_data_reduction 'SAINT 8.35A (Bruker-AXS,2015)'
_computing_molecular_graphics 'Bruker SHELXTL (Sheldrick, 2015)'
_computing_publication_material 'Bruker SHELXTL (Sheldrick, 2015)'
_computing_structure_refinement 'SHELXL-2014/7 (Sheldrick, 2014)'
_computing_structure_solution 'SHELXT-2014 (Sheldrick,2015)'
_diffrn_ambient_temperature 100(2)
_diffrn_measured_fraction_theta_full 0.996
_diffrn_measured_fraction_theta_max 0.996
_diffrn_measurement_device_type
;
Bruker D8 goniometer with CCD area detector
;
_diffrn_measurement_method 'omega and phi scans'
_diffrn_radiation_type MoK\a
_diffrn_radiation_wavelength 0.71073
_diffrn_reflns_av_R_equivalents 0.0333
_diffrn_reflns_av_unetI/netI 0.0331
_diffrn_reflns_Laue_measured_fraction_full 0.996
_diffrn_reflns_Laue_measured_fraction_max 0.996
_diffrn_reflns_limit_h_max 14
_diffrn_reflns_limit_h_min -14
_diffrn_reflns_limit_k_max 16
_diffrn_reflns_limit_k_min -16
_diffrn_reflns_limit_l_max 24
_diffrn_reflns_limit_l_min -24
_diffrn_reflns_number 46604
_diffrn_reflns_point_group_measured_fraction_full 0.996
_diffrn_reflns_point_group_measured_fraction_max 0.996
_diffrn_reflns_theta_full 25.057
_diffrn_reflns_theta_max 25.057
_diffrn_reflns_theta_min 1.031
_diffrn_source 'fine-focus sealed tube'
_exptl_absorpt_coefficient_mu 0.318
_exptl_absorpt_correction_T_max 0.7452
_exptl_absorpt_correction_T_min 0.7111
_exptl_absorpt_correction_type multi-scan
_exptl_absorpt_process_details SADABS
_exptl_crystal_colour purple
_exptl_crystal_density_diffrn 1.217
_exptl_crystal_description cube
_exptl_crystal_F_000 1224
_exptl_crystal_size_max 0.180
_exptl_crystal_size_mid 0.160
_exptl_crystal_size_min 0.150
_refine_diff_density_max 0.959
_refine_diff_density_min -2.123
_refine_diff_density_rms 0.118
_refine_ls_extinction_method none
_refine_ls_goodness_of_fit_ref 1.042
_refine_ls_hydrogen_treatment mixed
_refine_ls_matrix_type full
_refine_ls_number_parameters 798
_refine_ls_number_reflns 11197
_refine_ls_number_restraints 0
_refine_ls_restrained_S_all 1.042
_refine_ls_R_factor_all 0.1082
_refine_ls_R_factor_gt 0.0849
_refine_ls_shift/su_max 0.000
_refine_ls_shift/su_mean 0.000
_refine_ls_structure_factor_coef Fsqd
_refine_ls_weighting_details 'w=1/[\s^2^(Fo^2^)+(0.1489P)^2^+11.4101P] where P=(Fo^2^+2Fc^2^)/3'
_refine_ls_weighting_scheme calc
_refine_ls_wR_factor_gt 0.2532
_refine_ls_wR_factor_ref 0.2734
_reflns_Friedel_coverage 0.000
_reflns_number_gt 8562
_reflns_number_total 11197
_reflns_threshold_expression 'I > 2\s(I)'
_cod_data_source_file ja9b01262_si_002.cif
_cod_data_source_block LCo
_cod_depositor_comments 'Adding full bibliography for 4127253--4127260.cif.'
_cod_database_code 4127254
_shelx_shelxl_version_number 2014/7
_shelx_space_group_comment
;
The symmetry employed for this shelxl refinement is uniquely defined
by the following loop, which should always be used as a source of
symmetry information in preference to the above space-group names.
They are only intended as comments.
;
_shelx_estimated_absorpt_t_min 0.945
_shelx_estimated_absorpt_t_max 0.954

loop_
_space_group_symop_operation_xyz
'x, y, z'
'-x, -y, -z'

loop_
_atom_site_label
_atom_site_type_symbol
_atom_site_fract_x
_atom_site_fract_y
_atom_site_fract_z
_atom_site_U_iso_or_equiv
_atom_site_adp_type
_atom_site_occupancy
_atom_site_site_symmetry_order
_atom_site_calc_flag
_atom_site_refinement_flags_posn
_atom_site_refinement_flags_adp
_atom_site_refinement_flags_occupancy
_atom_site_disorder_assembly
_atom_site_disorder_group
Co01 Co 0.76139(6) 0.51661(6) 0.19331(4) 0.0394(3) Uani 1 1 d . . . . .
N002 N 0.6088(3) 0.6452(3) 0.20393(18) 0.0212(8) Uani 1 1 d . . . . .
N003 N 0.6633(3) 0.4253(3) 0.21654(18) 0.0201(8) Uani 1 1 d . . . . .
C004 C 0.3724(4) 0.6079(3) 0.1258(2) 0.0168(8) Uani 1 1 d . . . . .
C005 C 0.5584(4) 0.4650(3) 0.1812(2) 0.0171(8) Uani 1 1 d . . . . .
C006 C 0.5040(4) 0.6591(3) 0.1775(2) 0.0174(8) Uani 1 1 d . . . . .
C007 C 0.5909(4) 0.7387(3) 0.2180(2) 0.0199(9) Uani 1 1 d . . . . .
C008 C 0.7257(3) 0.1298(3) 0.3375(2) 0.0167(8) Uani 1 1 d . . . . .
C009 C 0.4839(4) 0.5755(3) 0.1627(2) 0.0173(8) Uani 1 1 d . . . . .
C00A C 0.3718(4) 0.6380(3) 0.0541(2) 0.0195(9) Uani 1 1 d . . . . .
C00B C 0.5406(4) 0.3769(3) 0.1695(2) 0.0183(8) Uani 1 1 d . . . . .
H00B H 0.4769 0.3813 0.1460 0.022 Uiso 1 1 calc R U . . .
C00C C 0.7084(4) 0.3180(3) 0.2279(2) 0.0175(8) Uani 1 1 d . . . . .
C00D C 0.8202(4) 0.2489(3) 0.2658(2) 0.0174(8) Uani 1 1 d . . . . .
C00E C 0.8301(4) 0.1562(3) 0.3163(2) 0.0175(8) Uani 1 1 d . . . . .
C00F C 0.6861(4) 0.7458(3) 0.2514(2) 0.0190(9) Uani 1 1 d . . . . .
C00G C 1.1482(4) 0.0398(3) 0.3726(2) 0.0208(9) Uani 1 1 d . . . . .
C00H C 0.9188(4) 0.2746(3) 0.2526(2) 0.0207(9) Uani 1 1 d . . . . .
C00I C 1.0347(4) 0.1128(3) 0.3362(2) 0.0208(9) Uani 1 1 d . . . . .
C00J C 0.6203(4) 0.2076(3) 0.3544(2) 0.0195(9) Uani 1 1 d . . . . .
H00J H 0.6133 0.2786 0.3507 0.023 Uiso 1 1 calc R U . . .
C00K C 0.9363(4) 0.0897(3) 0.3504(2) 0.0187(9) Uani 1 1 d . . . . .
H00K H 0.9415 0.0274 0.3841 0.022 Uiso 1 1 calc R U . . .
C00L C 0.4214(4) 0.7672(3) 0.1736(2) 0.0208(9) Uani 1 1 d . . . . .
H00L H 0.3436 0.7990 0.1565 0.025 Uiso 1 1 calc R U . . .
C00M C 1.0241(4) 0.2067(3) 0.2877(2) 0.0221(9) Uani 1 1 d . . . . .
H00M H 1.0896 0.2248 0.2785 0.026 Uiso 1 1 calc R U . . .
C00N C 0.9781(4) 0.7505(3) 0.3438(2) 0.0244(10) Uani 1 1 d . . . . .
C00O C 1.2523(4) 0.0030(4) 0.3362(2) 0.0245(10) Uani 1 1 d . . . . .
H00O H 1.2511 0.0259 0.2883 0.029 Uiso 1 1 calc R U . . .
C00P C 0.2701(4) 0.6106(3) 0.1614(2) 0.0220(9) Uani 1 1 d . . . . .
C00Q C 0.8281(4) 0.8207(3) 0.2515(2) 0.0221(9) Uani 1 1 d . . . . .
H00Q H 0.8589 0.8721 0.2309 0.027 Uiso 1 1 calc R U . . .
C00R C 0.6341(4) 0.2845(3) 0.1991(2) 0.0194(9) Uani 1 1 d . . . . .
H00R H 0.6471 0.2126 0.2002 0.023 Uiso 1 1 calc R U . . .
C00S C 0.6827(4) 0.5953(3) 0.3508(2) 0.0220(9) Uani 1 1 d . . . . .
C00T C 0.8789(4) 0.7466(3) 0.3117(2) 0.0217(9) Uani 1 1 d . . . . .
C00U C 0.7346(4) 0.6722(3) 0.3133(2) 0.0195(9) Uani 1 1 d . . . . .
C00V C 0.7330(4) 0.8216(3) 0.2206(2) 0.0219(9) Uani 1 1 d . . . . .
C00W C 0.7345(4) 0.0256(3) 0.3430(2) 0.0211(9) Uani 1 1 d . . . . .
H00W H 0.8061 -0.0284 0.3323 0.025 Uiso 1 1 calc R U . . .
C00X C 0.6874(4) 0.9021(4) 0.1555(2) 0.0265(10) Uani 1 1 d . . . . .
C00Y C 0.4762(4) 0.8175(3) 0.1994(2) 0.0238(10) Uani 1 1 d . . . . .
H00Y H 0.4433 0.8899 0.2038 0.029 Uiso 1 1 calc R U . . .
C010 C 0.1669(4) 0.6480(4) 0.1244(2) 0.0285(10) Uani 1 1 d . . . . .
H010 H 0.0968 0.6515 0.1482 0.034 Uiso 1 1 calc R U . . .
C011 C 0.8308(4) 0.6732(3) 0.3421(2) 0.0227(9) Uani 1 1 d . . . . .
H011 H 0.8638 0.6228 0.3832 0.027 Uiso 1 1 calc R U . . .
C012 C 0.5253(4) 0.1820(4) 0.3766(2) 0.0252(10) Uani 1 1 d . . . . .
H012 H 0.4541 0.2350 0.3887 0.030 Uiso 1 1 calc R U . . .
C013 C 0.1634(4) 0.6802(4) 0.0538(2) 0.0299(11) Uani 1 1 d . . . . .
C014 C 0.2663(4) 0.6730(3) 0.0200(2) 0.0245(10) Uani 1 1 d . . . . .
H014 H 0.2655 0.6926 -0.0281 0.029 Uiso 1 1 calc R U . . .
C015 C 0.4832(4) 0.6309(4) 0.0157(2) 0.0249(10) Uani 1 1 d . . . . .
H01A H 0.5094 0.6818 0.0261 0.037 Uiso 1 1 calc R U . . .
H01B H 0.4684 0.6486 -0.0330 0.037 Uiso 1 1 calc R U . . .
H01C H 0.5441 0.5576 0.0292 0.037 Uiso 1 1 calc R U . . .
C016 C 0.6388(4) 0.0008(4) 0.3641(2) 0.0288(10) Uani 1 1 d . . . . .
H016 H 0.6447 -0.0695 0.3669 0.035 Uiso 1 1 calc R U . . .
C017 C 0.6746(4) 0.8728(4) 0.0969(2) 0.0307(11) Uani 1 1 d . . . . .
H017 H 0.6908 0.7999 0.0987 0.037 Uiso 1 1 calc R U . . .
C018 C 1.1520(4) 0.0072(4) 0.4427(2) 0.0260(10) Uani 1 1 d . . . . .
H018 H 1.0820 0.0319 0.4680 0.031 Uiso 1 1 calc R U . . .
C019 C 0.5627(4) 0.6303(4) 0.3623(2) 0.0282(10) Uani 1 1 d . . . . .
H019 H 0.5126 0.7040 0.3462 0.034 Uiso 1 1 calc R U . . .
C01A C 0.7548(4) 0.4853(4) 0.3762(2) 0.0267(10) Uani 1 1 d . . . . .
H01D H 0.8373 0.4596 0.3702 0.032 Uiso 1 1 calc R U . . .
C01B C 1.3583(4) -0.0673(4) 0.3698(3) 0.0302(11) Uani 1 1 d . . . . .
H01E H 1.4285 -0.0927 0.3447 0.036 Uiso 1 1 calc R U . . .
C01C C 0.5349(4) 0.0786(4) 0.3812(2) 0.0299(11) Uani 1 1 d . . . . .
H01F H 0.4700 0.0611 0.3960 0.036 Uiso 1 1 calc R U . . .
C01D C 1.3603(4) -0.0998(4) 0.4402(3) 0.0313(11) Uani 1 1 d . . . . .
H01G H 1.4318 -0.1479 0.4633 0.038 Uiso 1 1 calc R U . . .
C01E C 0.7059(5) 0.4144(4) 0.4100(2) 0.0314(11) Uani 1 1 d . . . . .
H01H H 0.7552 0.3403 0.4257 0.038 Uiso 1 1 calc R U . . .
C01F C 0.9904(4) 0.7234(4) 0.4137(3) 0.0329(11) Uani 1 1 d . . . . .
H01I H 0.9372 0.6992 0.4415 0.040 Uiso 1 1 calc R U . . .
C01G C 1.2581(4) -0.0618(4) 0.4764(3) 0.0314(11) Uani 1 1 d . . . . .
H01J H 1.2598 -0.0827 0.5245 0.038 Uiso 1 1 calc R U . . .
C01I C 0.5873(5) 0.4501(4) 0.4209(2) 0.0331(11) Uani 1 1 d . . . . .
H01K H 0.5550 0.4012 0.4444 0.040 Uiso 1 1 calc R U . . .
C01J C 0.5147(5) 0.5584(4) 0.3973(3) 0.0353(12) Uani 1 1 d . . . . .
H01L H 0.4326 0.5836 0.4048 0.042 Uiso 1 1 calc R U . . .
C01K C 0.2723(4) 0.5736(4) 0.2375(2) 0.0296(10) Uani 1 1 d . . . . .
H01M H 0.3220 0.4963 0.2507 0.044 Uiso 1 1 calc R U . . .
H01N H 0.1925 0.5874 0.2541 0.044 Uiso 1 1 calc R U . . .
H01O H 0.3039 0.6131 0.2571 0.044 Uiso 1 1 calc R U . . .
C01L C 0.6995(4) 0.7150(4) 0.4976(3) 0.0360(12) Uani 1 1 d . . . . .
H01Y H 0.6567 0.7500 0.4563 0.043 Uiso 1 1 calc R U . . .
C01M C 0.7195(5) 0.6090(4) 0.5271(2) 0.0334(11) Uani 1 1 d . . . . .
H01Z H 0.6908 0.5714 0.5061 0.040 Uiso 1 1 calc R U . . .
C01N C 1.0587(4) 0.7851(4) 0.3040(3) 0.0345(12) Uani 1 1 d . . . . .
H01P H 1.0520 0.8042 0.2560 0.041 Uiso 1 1 calc R U . . .
C01O C 0.7413(5) 0.7706(4) 0.5275(3) 0.0405(13) Uani 1 1 d . . . . .
H01 H 0.7276 0.8431 0.5067 0.049 Uiso 1 1 calc R U . . .
C01P C 0.6604(5) 1.0107(4) 0.1515(3) 0.0405(13) Uani 1 1 d . . . . .
H01Q H 0.6670 1.0326 0.1907 0.049 Uiso 1 1 calc R U . . .
C01Q C 1.1596(4) 0.7650(4) 0.4039(3) 0.0445(15) Uani 1 1 d . . . . .
H01R H 1.2213 0.7696 0.4243 0.053 Uiso 1 1 calc R U . . .
C01S C 1.1487(4) 0.7916(4) 0.3348(3) 0.0438(14) Uani 1 1 d . . . . .
H01S H 1.2029 0.8148 0.3075 0.053 Uiso 1 1 calc R U . . .
C01T C 0.7816(5) 0.5577(4) 0.5877(3) 0.0379(12) Uani 1 1 d . . . . .
H0AA H 0.7957 0.4850 0.6081 0.045 Uiso 1 1 calc R U . . .
C01U C 1.0810(5) 0.7315(4) 0.4439(3) 0.0427(14) Uani 1 1 d . . . . .
H01U H 1.0879 0.7139 0.4918 0.051 Uiso 1 1 calc R U . . .
C01V C 0.6386(5) 0.9489(4) 0.0365(3) 0.0394(13) Uani 1 1 d . . . . .
H01V H 0.6307 0.9278 -0.0028 0.047 Uiso 1 1 calc R U . . .
C01W C 0.0495(5) 0.7210(5) 0.0153(3) 0.0447(14) Uani 1 1 d . . . . .
H01T H 0.0426 0.6606 0.0036 0.067 Uiso 1 1 calc R U . . .
H01W H 0.0493 0.7744 -0.0261 0.067 Uiso 1 1 calc R U . . .
H01X H -0.0168 0.7542 0.0438 0.067 Uiso 1 1 calc R U . . .
C01X C 0.8232(5) 0.6133(5) 0.6182(3) 0.0468(14) Uani 1 1 d . . . . .
H1AA H 0.8652 0.5788 0.6598 0.056 Uiso 1 1 calc R U . . .
C01Y C 0.8028(6) 0.7201(5) 0.5875(3) 0.0485(15) Uani 1 1 d . . . . .
H2AA H 0.8315 0.7580 0.6082 0.058 Uiso 1 1 calc R U . . .
C1C C 0.9197(6) 0.5518(5) 0.1926(6) 0.024(2) Uani 0.64(3) 1 d G . P A 1
H1C H 0.9322 0.6014 0.2114 0.029 Uiso 0.64(3) 1 calc R U P A 1
C2C C 0.8844(6) 0.5805(4) 0.1255(5) 0.024(2) Uani 0.64(3) 1 d G . P A 1
H2C H 0.8727 0.6498 0.0984 0.028 Uiso 0.64(3) 1 calc R U P A 1
C3C C 0.8661(6) 0.5079(7) 0.0980(3) 0.0235(19) Uani 0.64(3) 1 d G . P A 1
H3C H 0.8420 0.5276 0.0521 0.028 Uiso 0.64(3) 1 calc R U P A 1
C4C C 0.8832(7) 0.4066(6) 0.1375(4) 0.024(2) Uani 0.64(3) 1 d G . P A 1
H4C H 0.8707 0.3569 0.1187 0.029 Uiso 0.64(3) 1 calc R U P A 1
C5C C 0.9185(8) 0.3778(5) 0.2047(4) 0.024(2) Uani 0.64(3) 1 d G . P A 1
C6C C 0.9368(7) 0.4504(7) 0.2322(4) 0.0235(19) Uani 0.64(3) 1 d G . P A 1
H6C H 0.9609 0.4307 0.2781 0.028 Uiso 0.64(3) 1 calc R U P A 1
C021 C 0.6136(6) 1.0572(4) 0.0326(3) 0.0478(15) Uani 1 1 d . . . . .
H021 H 0.5899 1.1093 -0.0090 0.057 Uiso 1 1 calc R U . . .
C022 C 0.2340(5) 1.3516(5) 0.1772(4) 0.0546(17) Uani 1 1 d . . . . .
H022 H 0.1995 1.4194 0.1890 0.066 Uiso 1 1 calc R U . . .
C023 C 0.3183(6) 1.2653(6) 0.2206(4) 0.0542(16) Uani 1 1 d . . . . .
H023 H 0.3386 1.2738 0.2616 0.065 Uiso 1 1 calc R U . . .
C024 C 0.6239(6) 1.0870(4) 0.0903(3) 0.0552(18) Uani 1 1 d . . . . .
H024 H 0.6059 1.1603 0.0883 0.066 Uiso 1 1 calc R U . . .
C026 C 0.3703(6) 1.1697(5) 0.2032(4) 0.0585(17) Uani 1 1 d . . . . .
H026 H 0.4290 1.1097 0.2313 0.070 Uiso 1 1 calc R U . . .
C027 C 0.1994(6) 1.3436(6) 0.1199(4) 0.0628(19) Uani 1 1 d . . . . .
H027 H 0.1417 1.4041 0.0916 0.075 Uiso 1 1 calc R U . . .
C029 C 0.3357(9) 1.1609(6) 0.1429(4) 0.083(3) Uani 1 1 d . . . . .
H029 H 0.3731 1.0946 0.1293 0.100 Uiso 1 1 calc R U . . .
C02A C 0.2493(9) 1.2459(7) 0.1031(5) 0.093(3) Uani 1 1 d . . . . .
H02A H 0.2238 1.2371 0.0637 0.112 Uiso 1 1 calc R U . . .
C1A C 0.0218(17) 0.9479(16) 0.0938(8) 0.065(4) Uani 0.649(10) 1 d . . P B 1
H1A H -0.0064 0.9119 0.0712 0.078 Uiso 0.649(10) 1 calc R U P B 1
C2 C -0.0540(12) 1.0230(12) 0.1377(8) 0.059(3) Uani 0.649(10) 1 d . . P B 1
H2 H -0.096(12) 1.017(12) 0.137(8) 0.071 Uiso 0.649(10) 1 d . U P B 1
C3 C -0.0032(15) 1.0723(12) 0.1644(9) 0.065(2) Uani 0.649(10) 1 d . . P B 1
H3 H -0.0464 1.1122 0.1968 0.078 Uiso 0.649(10) 1 calc R U P B 1
C4 C 0.1000(12) 1.0686(9) 0.1488(5) 0.065(2) Uani 0.649(10) 1 d . . P B 1
H4 H 0.1270 1.1121 0.1649 0.078 Uiso 0.649(10) 1 calc R U P B 1
C5 C 0.1693(11) 1.0032(10) 0.1098(6) 0.061(2) Uani 0.649(10) 1 d . . P B 1
H5 H 0.2427 1.0056 0.0959 0.074 Uiso 0.649(10) 1 calc R U P B 1
C6 C 0.1403(14) 0.9366(12) 0.0900(8) 0.061(2) Uani 0.649(10) 1 d . . P B 1
H6 H 0.1988 0.8796 0.0727 0.074 Uiso 0.649(10) 1 calc R U P B 1
C1 C 0.043(4) 0.949(3) 0.0649(16) 0.065(4) Uani 0.351(10) 1 d . . P B 2
H1 H 0.0474 0.9059 0.0349 0.078 Uiso 0.351(10) 1 calc R U P B 2
C2A C -0.067(2) 1.0028(17) 0.0978(12) 0.059(3) Uani 0.351(10) 1 d . . P B 2
H2A H -0.1362 0.9954 0.0898 0.071 Uiso 0.351(10) 1 calc R U P B 2
C3A C -0.068(3) 1.067(2) 0.1429(13) 0.065(2) Uani 0.351(10) 1 d . . P B 2
H3A H -0.1381 1.1239 0.1531 0.078 Uiso 0.351(10) 1 calc R U P B 2
C4A C 0.032(3) 1.043(2) 0.1682(17) 0.065(2) Uani 0.351(10) 1 d . . P B 2
H4A H 0.0319 1.0587 0.2108 0.078 Uiso 0.351(10) 1 calc R U P B 2
C5A C 0.132(2) 0.999(2) 0.1400(12) 0.061(2) Uani 0.351(10) 1 d . . P B 2
H5A H 0.2044 0.9913 0.1559 0.074 Uiso 0.351(10) 1 calc R U P B 2
C6A C 0.120(3) 0.959(2) 0.0753(18) 0.061(2) Uani 0.351(10) 1 d . . P B 2
H6A H 0.1837 0.9440 0.0444 0.074 Uiso 0.351(10) 1 calc R U P B 2
C6D C 0.9278(15) 0.4552(14) 0.2129(10) 0.024(3) Uani 0.36(3) 1 d . . P A 2
H6D H 0.9521 0.4472 0.2598 0.029 Uiso 0.36(3) 1 calc R U P A 2
C1D C 0.9123(12) 0.5535(12) 0.1637(13) 0.024(3) Uani 0.36(3) 1 d . . P A 2
H1D H 0.9300 0.6075 0.1738 0.029 Uiso 0.36(3) 1 calc R U P A 2
C2D C 0.8701(13) 0.5651(14) 0.1003(11) 0.025(4) Uani 0.36(3) 1 d . . P A 2
H2D H 0.8575 0.6297 0.0670 0.030 Uiso 0.36(3) 1 calc R U P A 2
C3D C 0.8462(13) 0.4889(13) 0.0840(9) 0.024(3) Uani 0.36(3) 1 d . . P A 2
H3D H 0.8147 0.5021 0.0406 0.029 Uiso 0.36(3) 1 calc R U P A 2
C4D C 0.8682(14) 0.3874(14) 0.1322(10) 0.024(3) Uani 0.36(3) 1 d . . P A 2
H4D H 0.8321 0.3406 0.1235 0.029 Uiso 0.36(3) 1 calc R U P A 2
C5D C 0.9052(18) 0.3710(14) 0.1998(10) 0.025(4) Uani 0.36(3) 1 d . . P A 2

loop_
_atom_site_aniso_label
_atom_site_aniso_U_11
_atom_site_aniso_U_22
_atom_site_aniso_U_33
_atom_site_aniso_U_23
_atom_site_aniso_U_13
_atom_site_aniso_U_12
Co01 0.0355(4) 0.0326(4) 0.0483(5) -0.0042(3) -0.0007(3) -0.0149(3)
N002 0.0196(18) 0.0119(17) 0.031(2) -0.0007(14) -0.0127(15) -0.0049(14)
N003 0.0230(19) 0.0114(17) 0.0261(19) 0.0005(14) -0.0111(15) -0.0075(15)
C004 0.021(2) 0.0120(19) 0.019(2) -0.0027(15) -0.0057(16) -0.0073(16)
C005 0.020(2) 0.015(2) 0.017(2) 0.0007(15) -0.0069(16) -0.0086(17)
C006 0.019(2) 0.0139(19) 0.019(2) 0.0005(15) -0.0079(16) -0.0066(17)
C007 0.022(2) 0.014(2) 0.024(2) -0.0012(16) -0.0094(17) -0.0081(17)
C008 0.017(2) 0.016(2) 0.0159(19) 0.0023(15) -0.0079(16) -0.0078(17)
C009 0.020(2) 0.015(2) 0.0157(19) 0.0002(15) -0.0043(16) -0.0078(17)
C00A 0.028(2) 0.0121(19) 0.020(2) -0.0010(16) -0.0056(17) -0.0100(17)
C00B 0.022(2) 0.017(2) 0.017(2) -0.0019(16) -0.0045(16) -0.0092(17)
C00C 0.020(2) 0.015(2) 0.017(2) 0.0003(16) -0.0037(16) -0.0082(17)
C00D 0.019(2) 0.014(2) 0.018(2) -0.0013(16) -0.0042(16) -0.0068(17)
C00E 0.019(2) 0.0140(19) 0.020(2) -0.0027(16) -0.0031(16) -0.0072(17)
C00F 0.018(2) 0.0135(19) 0.025(2) -0.0034(16) -0.0097(17) -0.0049(17)
C00G 0.017(2) 0.020(2) 0.028(2) -0.0025(17) -0.0058(17) -0.0096(17)
C00H 0.024(2) 0.017(2) 0.020(2) -0.0008(17) -0.0004(17) -0.0095(18)
C00I 0.017(2) 0.021(2) 0.023(2) -0.0025(17) -0.0060(17) -0.0059(17)
C00J 0.021(2) 0.017(2) 0.020(2) 0.0001(16) -0.0051(17) -0.0079(17)
C00K 0.019(2) 0.016(2) 0.019(2) 0.0002(16) -0.0035(16) -0.0081(17)
C00L 0.018(2) 0.015(2) 0.026(2) -0.0009(17) -0.0091(17) -0.0035(17)
C00M 0.019(2) 0.022(2) 0.025(2) -0.0022(18) -0.0012(17) -0.0108(18)
C00N 0.018(2) 0.016(2) 0.041(3) -0.0120(19) -0.0090(19) -0.0035(17)
C00O 0.021(2) 0.027(2) 0.027(2) -0.0033(18) -0.0029(18) -0.0125(19)
C00P 0.025(2) 0.020(2) 0.022(2) -0.0033(17) -0.0040(18) -0.0093(18)
C00Q 0.025(2) 0.014(2) 0.030(2) -0.0050(17) -0.0063(18) -0.0089(18)
C00R 0.022(2) 0.013(2) 0.025(2) -0.0041(16) -0.0028(17) -0.0076(17)
C00S 0.028(2) 0.023(2) 0.019(2) -0.0030(17) -0.0082(17) -0.0133(19)
C00T 0.017(2) 0.018(2) 0.033(2) -0.0097(18) -0.0062(18) -0.0060(17)
C00U 0.020(2) 0.015(2) 0.026(2) -0.0055(17) -0.0066(17) -0.0065(17)
C00V 0.023(2) 0.014(2) 0.031(2) -0.0055(17) -0.0094(18) -0.0061(17)
C00W 0.020(2) 0.014(2) 0.027(2) -0.0005(17) -0.0066(17) -0.0052(17)
C00X 0.032(2) 0.020(2) 0.030(2) 0.0002(19) -0.012(2) -0.013(2)
C00Y 0.023(2) 0.014(2) 0.033(2) -0.0058(18) -0.0121(19) -0.0029(17)
C010 0.021(2) 0.032(3) 0.034(3) -0.004(2) -0.0023(19) -0.014(2)
C011 0.024(2) 0.017(2) 0.027(2) -0.0039(17) -0.0097(18) -0.0061(18)
C012 0.018(2) 0.026(2) 0.027(2) -0.0019(18) -0.0035(18) -0.0063(18)
C013 0.033(3) 0.031(3) 0.030(2) -0.001(2) -0.013(2) -0.017(2)
C014 0.032(2) 0.023(2) 0.020(2) 0.0009(17) -0.0095(18) -0.014(2)
C015 0.030(2) 0.025(2) 0.020(2) 0.0000(17) -0.0029(18) -0.014(2)
C016 0.035(3) 0.021(2) 0.035(3) -0.0020(19) -0.006(2) -0.018(2)
C017 0.037(3) 0.021(2) 0.036(3) -0.004(2) -0.011(2) -0.012(2)
C018 0.022(2) 0.029(2) 0.026(2) -0.0044(19) -0.0050(18) -0.0095(19)
C019 0.028(2) 0.028(2) 0.031(2) -0.010(2) -0.0007(19) -0.012(2)
C01A 0.030(2) 0.024(2) 0.027(2) 0.0008(18) -0.0131(19) -0.012(2)
C01B 0.017(2) 0.032(3) 0.044(3) -0.010(2) 0.000(2) -0.011(2)
C01C 0.025(2) 0.033(3) 0.034(3) 0.000(2) -0.003(2) -0.019(2)
C01D 0.021(2) 0.026(2) 0.045(3) -0.004(2) -0.015(2) -0.007(2)
C01E 0.048(3) 0.024(2) 0.024(2) 0.0041(18) -0.014(2) -0.018(2)
C01F 0.022(2) 0.032(3) 0.045(3) -0.012(2) -0.014(2) -0.006(2)
C01G 0.031(3) 0.032(3) 0.030(2) -0.002(2) -0.011(2) -0.012(2)
C01I 0.048(3) 0.042(3) 0.023(2) -0.007(2) -0.001(2) -0.033(3)
C01J 0.036(3) 0.046(3) 0.035(3) -0.014(2) 0.005(2) -0.027(2)
C01K 0.029(2) 0.039(3) 0.021(2) -0.005(2) 0.0028(19) -0.016(2)
C01L 0.030(3) 0.042(3) 0.029(3) -0.006(2) 0.003(2) -0.011(2)
C01M 0.038(3) 0.039(3) 0.029(3) -0.014(2) 0.005(2) -0.019(2)
C01N 0.024(2) 0.029(3) 0.056(3) -0.015(2) -0.006(2) -0.011(2)
C01O 0.044(3) 0.033(3) 0.041(3) -0.007(2) 0.014(2) -0.016(2)
C01P 0.064(4) 0.019(2) 0.039(3) -0.001(2) -0.019(3) -0.016(2)
C01Q 0.023(3) 0.039(3) 0.078(4) -0.026(3) -0.020(3) -0.008(2)
C01S 0.022(3) 0.038(3) 0.080(4) -0.025(3) 0.001(3) -0.014(2)
C01T 0.043(3) 0.031(3) 0.037(3) -0.005(2) -0.001(2) -0.015(2)
C01U 0.030(3) 0.041(3) 0.058(3) -0.018(3) -0.023(3) -0.007(2)
C01V 0.051(3) 0.036(3) 0.031(3) -0.003(2) -0.012(2) -0.017(3)
C01W 0.030(3) 0.059(4) 0.046(3) 0.001(3) -0.019(2) -0.022(3)
C01X 0.046(3) 0.064(4) 0.033(3) -0.005(3) -0.011(2) -0.026(3)
C01Y 0.057(4) 0.070(4) 0.048(3) -0.031(3) 0.018(3) -0.048(3)
C1C 0.019(3) 0.023(3) 0.031(4) -0.005(3) 0.008(3) -0.011(2)
C2C 0.015(3) 0.017(3) 0.034(4) -0.001(3) 0.003(3) -0.005(3)
C3C 0.018(3) 0.026(3) 0.027(4) -0.003(3) 0.000(3) -0.011(2)
C4C 0.019(3) 0.023(3) 0.031(4) -0.005(3) 0.008(3) -0.011(2)
C5C 0.015(3) 0.017(3) 0.034(4) -0.001(3) 0.003(3) -0.005(3)
C6C 0.018(3) 0.026(3) 0.027(4) -0.003(3) 0.000(3) -0.011(2)
C021 0.068(4) 0.033(3) 0.037(3) 0.010(2) -0.024(3) -0.020(3)
C022 0.034(3) 0.041(3) 0.093(5) -0.021(3) -0.006(3) -0.015(3)
C023 0.047(4) 0.068(4) 0.061(4) -0.022(3) 0.003(3) -0.033(3)
C024 0.089(5) 0.021(3) 0.052(4) 0.008(2) -0.028(3) -0.023(3)
C026 0.057(4) 0.048(4) 0.058(4) 0.002(3) -0.003(3) -0.017(3)
C027 0.046(4) 0.050(4) 0.069(5) -0.005(3) 0.000(3) -0.003(3)
C029 0.118(7) 0.046(4) 0.071(5) -0.024(4) -0.024(5) -0.008(4)
C02A 0.108(7) 0.078(6) 0.071(5) -0.033(5) -0.022(5) -0.001(5)
C1A 0.062(10) 0.051(5) 0.073(12) -0.016(10) -0.009(10) -0.010(6)
C2 0.064(7) 0.047(6) 0.064(8) 0.002(6) 0.004(6) -0.029(6)
C3 0.089(8) 0.049(6) 0.042(4) -0.013(4) 0.005(4) -0.014(5)
C4 0.089(8) 0.049(6) 0.042(4) -0.013(4) 0.005(4) -0.014(5)
C5 0.045(5) 0.051(4) 0.056(7) -0.025(5) -0.022(3) 0.023(4)
C6 0.045(5) 0.051(4) 0.056(7) -0.025(5) -0.022(3) 0.023(4)
C1 0.062(10) 0.051(5) 0.073(12) -0.016(10) -0.009(10) -0.010(6)
C2A 0.064(7) 0.047(6) 0.064(8) 0.002(6) 0.004(6) -0.029(6)
C3A 0.089(8) 0.049(6) 0.042(4) -0.013(4) 0.005(4) -0.014(5)
C4A 0.089(8) 0.049(6) 0.042(4) -0.013(4) 0.005(4) -0.014(5)
C5A 0.045(5) 0.051(4) 0.056(7) -0.025(5) -0.022(3) 0.023(4)
C6A 0.045(5) 0.051(4) 0.056(7) -0.025(5) -0.022(3) 0.023(4)
C6D 0.016(4) 0.022(4) 0.029(5) 0.010(4) -0.002(3) -0.010(3)
C1D 0.016(4) 0.022(4) 0.029(5) 0.010(4) -0.002(3) -0.010(3)
C2D 0.021(6) 0.018(6) 0.036(7) 0.002(5) 0.007(4) -0.014(5)
C3D 0.016(4) 0.022(4) 0.029(5) 0.010(4) -0.002(3) -0.010(3)
C4D 0.016(4) 0.022(4) 0.029(5) 0.010(4) -0.002(3) -0.010(3)
C5D 0.021(6) 0.018(6) 0.036(7) 0.002(5) 0.007(4) -0.014(5)

loop_
_atom_type_symbol
_atom_type_description
_atom_type_scat_dispersion_real
_atom_type_scat_dispersion_imag
_atom_type_scat_source
C C 0.0033 0.0016 'International Tables Vol C Tables 4.2.6.8 and 6.1.1.4'
H H 0.0000 0.0000 'International Tables Vol C Tables 4.2.6.8 and 6.1.1.4'
Co Co 0.3494 0.9721 'International Tables Vol C Tables 4.2.6.8 and 6.1.1.4'
N N 0.0061 0.0033 'International Tables Vol C Tables 4.2.6.8 and 6.1.1.4'

loop_
_geom_angle_atom_site_label_1
_geom_angle_atom_site_label_2
_geom_angle_atom_site_label_3
_geom_angle
C6D Co01 N002 141.2(7)
C6D Co01 C5D 41.4(7)
N002 Co01 C5D 168.7(5)
C6D Co01 N003 122.3(5)
N002 Co01 N003 86.39(15)
C5D Co01 N003 85.5(5)
N002 Co01 C5C 168.0(3)
N003 Co01 C5C 91.5(2)
N002 Co01 C4C 153.4(2)
N003 Co01 C4C 90.7(3)
C5C Co01 C4C 38.32(14)
N002 Co01 C6C 134.9(3)
N003 Co01 C6C 119.9(3)
C5C Co01 C6C 38.20(14)
C4C Co01 C6C 68.3(2)
C6D Co01 C1D 40.6(6)
N002 Co01 C1D 115.3(4)
C5D Co01 C1D 73.3(6)
N003 Co01 C1D 158.2(5)
N002 Co01 C3C 123.9(2)
N003 Co01 C3C 117.1(3)
C5C Co01 C3C 67.48(18)
C4C Co01 C3C 36.98(11)
C6C Co01 C3C 78.66(17)
N002 Co01 C1C 112.26(19)
N003 Co01 C1C 156.6(2)
C5C Co01 C1C 67.3(2)
C4C Co01 C1C 78.65(17)
C6C Co01 C1C 36.78(12)
C3C Co01 C1C 64.99(12)
N002 Co01 C2C 108.21(18)
N003 Co01 C2C 152.8(3)
C5C Co01 C2C 78.62(17)
C4C Co01 C2C 65.81(14)
C6C Co01 C2C 65.63(16)
C3C Co01 C2C 35.78(8)
C1C Co01 C2C 35.69(9)
C6D Co01 C4D 68.4(7)
N002 Co01 C4D 148.0(5)
C5D Co01 C4D 37.5(6)
N003 Co01 C4D 81.4(4)
C1D Co01 C4D 78.8(6)
C007 N002 C006 107.1(3)
C007 N002 Co01 130.5(3)
C006 N002 Co01 120.3(3)
C00C N003 C005 107.1(3)
C00C N003 Co01 124.6(3)
C005 N003 Co01 117.2(3)
C00P C004 C00A 120.5(4)
C00P C004 C009 120.9(4)
C00A C004 C009 118.5(4)
N003 C005 C009 123.2(4)
N003 C005 C00B 109.2(3)
C009 C005 C00B 127.6(4)
N002 C006 C009 124.2(4)
N002 C006 C00L 108.6(3)
C009 C006 C00L 127.1(4)
N002 C007 C00Y 111.2(4)
N002 C007 C00F 119.1(4)
C00Y C007 C00F 129.7(4)
C00J C008 C00W 119.1(4)
C00J C008 C00E 120.5(4)
C00W C008 C00E 120.4(4)
C005 C009 C006 125.2(4)
C005 C009 C004 118.1(3)
C006 C009 C004 116.7(3)
C014 C00A C004 118.4(4)
C014 C00A C015 121.1(4)
C004 C00A C015 120.5(4)
C00R C00B C005 106.5(4)
C00R C00B H00B 126.7
C005 C00B H00B 126.7
N003 C00C C00R 110.4(3)
N003 C00C C00D 121.6(4)
C00R C00C C00D 127.9(4)
C00E C00D C00H 118.4(4)
C00E C00D C00C 120.5(4)
C00H C00D C00C 121.1(4)
C00K C00E C00D 120.4(4)
C00K C00E C008 118.3(4)
C00D C00E C008 121.1(3)
C00V C00F C00U 119.3(4)
C00V C00F C007 121.0(4)
C00U C00F C007 119.6(4)
C018 C00G C00O 118.9(4)
C018 C00G C00I 120.8(4)
C00O C00G C00I 120.4(4)
C00M C00H C00D 120.0(4)
C00M C00H C5D 123.2(9)
C00D C00H C5D 116.7(9)
C00M C00H C5C 115.2(5)
C00D C00H C5C 124.7(5)
C00K C00I C00M 118.3(4)
C00K C00I C00G 120.8(4)
C00M C00I C00G 121.0(4)
C012 C00J C008 120.5(4)
C012 C00J H00J 119.8
C008 C00J H00J 119.8
C00I C00K C00E 121.5(4)
C00I C00K H00K 119.3
C00E C00K H00K 119.3
C00Y C00L C006 107.0(4)
C00Y C00L H00L 126.5
C006 C00L H00L 126.5
C00I C00M C00H 121.4(4)
C00I C00M H00M 119.3
C00H C00M H00M 119.3
C01F C00N C01N 118.4(4)
C01F C00N C00T 120.8(4)
C01N C00N C00T 120.8(4)
C00G C00O C01B 120.7(4)
C00G C00O H00O 119.6
C01B C00O H00O 119.6
C010 C00P C004 118.4(4)
C010 C00P C01K 121.2(4)
C004 C00P C01K 120.4(4)
C00T C00Q C00V 122.2(4)
C00T C00Q H00Q 118.9
C00V C00Q H00Q 118.9
C00B C00R C00C 106.7(4)
C00B C00R H00R 126.7
C00C C00R H00R 126.7
C019 C00S C01A 117.9(4)
C019 C00S C00U 121.2(4)
C01A C00S C00U 120.9(4)
C011 C00T C00Q 118.1(4)
C011 C00T C00N 121.5(4)
C00Q C00T C00N 120.4(4)
C011 C00U C00F 119.7(4)
C011 C00U C00S 118.8(4)
C00F C00U C00S 121.5(4)
C00Q C00V C00F 119.2(4)
C00Q C00V C00X 117.9(4)
C00F C00V C00X 122.9(4)
C016 C00W C008 120.2(4)
C016 C00W H00W 119.9
C008 C00W H00W 119.9
C01P C00X C017 118.4(4)
C01P C00X C00V 119.0(4)
C017 C00X C00V 122.5(4)
C00L C00Y C007 106.1(4)
C00L C00Y H00Y 126.9
C007 C00Y H00Y 126.9
C013 C010 C00P 122.2(4)
C013 C010 H010 118.9
C00P C010 H010 118.9
C00T C011 C00U 121.6(4)
C00T C011 H011 119.2
C00U C011 H011 119.2
C01C C012 C00J 119.8(4)
C01C C012 H012 120.1
C00J C012 H012 120.1
C014 C013 C010 118.1(4)
C014 C013 C01W 121.1(4)
C010 C013 C01W 120.8(5)
C013 C014 C00A 122.3(4)
C013 C014 H014 118.8
C00A C014 H014 118.8
C00A C015 H01A 109.5
C00A C015 H01B 109.5
H01A C015 H01B 109.5
C00A C015 H01C 109.5
H01A C015 H01C 109.5
H01B C015 H01C 109.5
C01C C016 C00W 120.1(4)
C01C C016 H016 119.9
C00W C016 H016 119.9
C01V C017 C00X 120.7(4)
C01V C017 H017 119.7
C00X C017 H017 119.7
C00G C018 C01G 120.5(4)
C00G C018 H018 119.7
C01G C018 H018 119.7
C00S C019 C01J 121.1(5)
C00S C019 H019 119.5
C01J C019 H019 119.5
C01E C01A C00S 120.5(5)
C01E C01A H01D 119.8
C00S C01A H01D 119.8
C01D C01B C00O 119.6(4)
C01D C01B H01E 120.2
C00O C01B H01E 120.2
C016 C01C C012 120.3(4)
C016 C01C H01F 119.9
C012 C01C H01F 119.9
C01G C01D C01B 119.9(4)
C01G C01D H01G 120.1
C01B C01D H01G 120.1
C01I C01E C01A 120.9(5)
C01I C01E H01H 119.5
C01A C01E H01H 119.5
C00N C01F C01U 120.6(5)
C00N C01F H01I 119.7
C01U C01F H01I 119.7
C01D C01G C018 120.4(5)
C01D C01G H01J 119.8
C018 C01G H01J 119.8
C01E C01I C01J 119.7(5)
C01E C01I H01K 120.2
C01J C01I H01K 120.2
C01I C01J C019 120.0(5)
C01I C01J H01L 120.0
C019 C01J H01L 120.0
C00P C01K H01M 109.5
C00P C01K H01N 109.5
H01M C01K H01N 109.5
C00P C01K H01O 109.5
H01M C01K H01O 109.5
H01N C01K H01O 109.5
C01M C01L C01O 120.8(5)
C01M C01L H01Y 119.6
C01O C01L H01Y 119.6
C01L C01M C01T 119.7(5)
C01L C01M H01Z 120.1
C01T C01M H01Z 120.1
C01S C01N C00N 120.2(5)
C01S C01N H01P 119.9
C00N C01N H01P 119.9
C01Y C01O C01L 119.7(5)
C01Y C01O H01 120.1
C01L C01O H01 120.2
C024 C01P C00X 120.4(5)
C024 C01P H01Q 119.8
C00X C01P H01Q 119.8
C01S C01Q C01U 119.9(5)
C01S C01Q H01R 120.1
C01U C01Q H01R 120.1
C01Q C01S C01N 120.9(5)
C01Q C01S H01S 119.6
C01N C01S H01S 119.6
C01M C01T C01X 119.8(5)
C01M C01T H0AA 120.1
C01X C01T H0AA 120.1
C01Q C01U C01F 120.1(5)
C01Q C01U H01U 120.0
C01F C01U H01U 120.0
C017 C01V C021 120.6(5)
C017 C01V H01V 119.7
C021 C01V H01V 119.7
C013 C01W H01T 109.5
C013 C01W H01W 109.5
H01T C01W H01W 109.5
C013 C01W H01X 109.5
H01T C01W H01X 109.5
H01W C01W H01X 109.5
C01T C01X C01Y 119.7(5)
C01T C01X H1AA 120.1
C01Y C01X H1AA 120.1
C01O C01Y C01X 120.3(5)
C01O C01Y H2AA 119.9
C01X C01Y H2AA 119.9
C2C C1C C6C 120.0
C2C C1C Co01 73.8(2)
C6C C1C Co01 67.9(2)
C2C C1C H1C 120.0
C6C C1C H1C 120.0
Co01 C1C H1C 131.1
C3C C2C C1C 120.0
C3C C2C Co01 70.1(2)
C1C C2C Co01 70.6(3)
C3C C2C H2C 120.0
C1C C2C H2C 120.0
Co01 C2C H2C 132.4
C2C C3C C4C 120.0
C2C C3C Co01 74.2(2)
C4C C3C Co01 67.7(2)
C2C C3C H3C 120.0
C4C C3C H3C 120.0
Co01 C3C H3C 130.7
C5C C4C C3C 120.0
C5C C4C Co01 69.1(3)
C3C C4C Co01 75.3(2)
C5C C4C H4C 120.0
C3C C4C H4C 120.0
Co01 C4C H4C 127.6
C4C C5C C6C 120.0
C4C C5C C00H 121.0(6)
C6C C5C C00H 118.2(6)
C4C C5C Co01 72.5(3)
C6C C5C Co01 73.1(3)
C00H C5C Co01 117.6(5)
C5C C6C C1C 120.0
C5C C6C Co01 68.7(3)
C1C C6C Co01 75.4(2)
C5C C6C H6C 120.0
C1C C6C H6C 120.0
Co01 C6C H6C 128.0
C024 C021 C01V 119.0(5)
C024 C021 H021 120.5
C01V C021 H021 120.5
C027 C022 C023 123.2(6)
C027 C022 H022 118.4
C023 C022 H022 118.4
C026 C023 C022 118.8(6)
C026 C023 H023 120.6
C022 C023 H023 120.6
C021 C024 C01P 120.9(5)
C021 C024 H024 119.6
C01P C024 H024 119.6
C023 C026 C029 118.3(6)
C023 C026 H026 120.8
C029 C026 H026 120.8
C022 C027 C02A 118.2(7)
C022 C027 H027 120.9
C02A C027 H027 120.9
C02A C029 C026 121.3(7)
C02A C029 H029 119.4
C026 C029 H029 119.4
C029 C02A C027 120.0(8)
C029 C02A H02A 120.0
C027 C02A H02A 120.0
C6 C1A C2 112.9(15)
C6 C1A H1A 123.5
C2 C1A H1A 123.5
C3 C2 C1A 117.0(15)
C3 C2 H2 145(10)
C1A C2 H2 98(10)
C4 C3 C2 124.1(15)
C4 C3 H3 117.9
C2 C3 H3 117.9
C3 C4 C5 119.9(15)
C3 C4 H4 120.0
C5 C4 H4 120.0
C6 C5 C4 122.7(15)
C6 C5 H5 118.6
C4 C5 H5 118.6
C5 C6 C1A 121.0(14)
C5 C6 H6 119.5
C1A C6 H6 119.5
C6A C1 C2A 119(4)
C6A C1 H1 120.5
C2A C1 H1 120.5
C3A C2A C1 118(3)
C3A C2A H2A 121.1
C1 C2A H2A 121.1
C4A C3A C2A 115(3)
C4A C3A H3A 122.4
C2A C3A H3A 122.4
C3A C4A C5A 125(3)
C3A C4A H4A 117.5
C5A C4A H4A 117.5
C4A C5A C6A 112(3)
C4A C5A H5A 124.0
C6A C5A H5A 124.0
C1 C6A C5A 123(4)
C1 C6A H6A 118.3
C5A C6A H6A 118.3
C5D C6D C1D 124.0(14)
C5D C6D Co01 74.1(10)
C1D C6D Co01 78.1(9)
C5D C6D H6D 118.0
C1D C6D H6D 118.0
Co01 C6D H6D 118.0
C2D C1D C6D 116.4(13)
C2D C1D Co01 79.6(9)
C6D C1D Co01 61.3(8)
C2D C1D H1D 121.8
C6D C1D H1D 121.8
Co01 C1D H1D 128.9
C3D C2D C1D 123.2(12)
C3D C2D Co01 76.4(9)
C1D C2D Co01 64.8(8)
C3D C2D H2D 118.4
C1D C2D H2D 118.4
Co01 C2D H2D 134.1
C2D C3D C4D 120.4(13)
C2D C3D Co01 70.8(9)
C4D C3D Co01 68.7(9)
C2D C3D H3D 119.8
C4D C3D H3D 119.8
Co01 C3D H3D 134.3
C5D C4D C3D 120.0(14)
C5D C4D Co01 61.4(9)
C3D C4D Co01 75.9(9)
C5D C4D H4D 118.4
C3D C4D H4D 118.4
Co01 C4D H4D 118.4
C6D C5D C4D 115.8(13)
C6D C5D C00H 121.4(16)
C4D C5D C00H 122.8(15)
C6D C5D Co01 64.5(9)
C4D C5D Co01 81.1(10)
C00H C5D Co01 123.1(12)

loop_
_geom_bond_atom_site_label_1
_geom_bond_atom_site_label_2
_geom_bond_distance
Co01 C6D 1.940(18)
Co01 N002 2.047(4)
Co01 C5D 2.07(2)
Co01 N003 2.078(4)
Co01 C5C 2.095(8)
Co01 C4C 2.138(8)
Co01 C6C 2.150(8)
Co01 C1D 2.165(14)
Co01 C3C 2.235(6)
Co01 C1C 2.246(7)
Co01 C2C 2.287(5)
Co01 C4D 2.33(2)
N002 C007 1.340(5)
N002 C006 1.396(5)
N003 C00C 1.337(5)
N003 C005 1.396(5)
C004 C00P 1.402(6)
C004 C00A 1.417(6)
C004 C009 1.500(5)
C005 C009 1.410(6)
C005 C00B 1.430(6)
C006 C009 1.411(6)
C006 C00L 1.423(6)
C007 C00Y 1.417(6)
C007 C00F 1.489(6)
C008 C00J 1.396(6)
C008 C00W 1.401(6)
C008 C00E 1.507(6)
C00A C014 1.398(6)
C00A C015 1.511(6)
C00B C00R 1.378(6)
C00B H00B 0.9500
C00C C00R 1.440(6)
C00C C00D 1.487(6)
C00D C00E 1.411(6)
C00D C00H 1.417(6)
C00E C00K 1.398(6)
C00F C00V 1.415(6)
C00F C00U 1.416(6)
C00G C018 1.387(6)
C00G C00O 1.398(6)
C00G C00I 1.497(6)
C00H C00M 1.401(6)
C00H C5D 1.462(16)
C00H C5C 1.532(6)
C00I C00K 1.395(6)
C00I C00M 1.401(6)
C00J C012 1.392(6)
C00J H00J 0.9500
C00K H00K 0.9500
C00L C00Y 1.391(6)
C00L H00L 0.9500
C00M H00M 0.9500
C00N C01F 1.388(7)
C00N C01N 1.406(7)
C00N C00T 1.497(6)
C00O C01B 1.400(6)
C00O H00O 0.9500
C00P C010 1.399(6)
C00P C01K 1.508(6)
C00Q C00T 1.398(6)
C00Q C00V 1.403(6)
C00Q H00Q 0.9500
C00R H00R 0.9500
C00S C019 1.392(7)
C00S C01A 1.412(6)
C00S C00U 1.505(6)
C00T C011 1.396(6)
C00U C011 1.407(6)
C00V C00X 1.493(6)
C00W C016 1.389(6)
C00W H00W 0.9500
C00X C01P 1.404(7)
C00X C017 1.405(7)
C00Y H00Y 0.9500
C010 C013 1.398(7)
C010 H010 0.9500
C011 H011 0.9500
C012 C01C 1.389(7)
C012 H012 0.9500
C013 C014 1.380(7)
C013 C01W 1.520(6)
C014 H014 0.9500
C015 H01A 0.9800
C015 H01B 0.9800
C015 H01C 0.9800
C016 C01C 1.386(7)
C016 H016 0.9500
C017 C01V 1.383(7)
C017 H017 0.9500
C018 C01G 1.398(6)
C018 H018 0.9500
C019 C01J 1.401(7)
C019 H019 0.9500
C01A C01E 1.392(7)
C01A H01D 0.9500
C01B C01D 1.394(7)
C01B H01E 0.9500
C01C H01F 0.9500
C01D C01G 1.382(7)
C01D H01G 0.9500
C01E C01I 1.373(8)
C01E H01H 0.9500
C01F C01U 1.409(7)
C01F H01I 0.9500
C01G H01J 0.9500
C01I C01J 1.391(8)
C01I H01K 0.9500
C01J H01L 0.9500
C01K H01M 0.9800
C01K H01N 0.9800
C01K H01O 0.9800
C01L C01M 1.385(8)
C01L C01O 1.386(8)
C01L H01Y 0.9500
C01M C01T 1.389(7)
C01M H01Z 0.9500
C01N C01S 1.397(7)
C01N H01P 0.9500
C01O C01Y 1.378(9)
C01O H01 0.9500
C01P C024 1.396(7)
C01P H01Q 0.9500
C01Q C01S 1.371(9)
C01Q C01U 1.379(9)
C01Q H01R 0.9500
C01S H01S 0.9500
C01T C01X 1.393(8)
C01T H0AA 0.9500
C01U H01U 0.9500
C01V C021 1.404(8)
C01V H01V 0.9500
C01W H01T 0.9800
C01W H01W 0.9800
C01W H01X 0.9800
C01X C01Y 1.397(9)
C01X H1AA 0.9500
C01Y H2AA 0.9500
C1C C2C 1.3900
C1C C6C 1.3900
C1C H1C 0.9500
C2C C3C 1.3900
C2C H2C 0.9500
C3C C4C 1.3900
C3C H3C 0.9500
C4C C5C 1.3900
C4C H4C 0.9500
C5C C6C 1.3900
C6C H6C 0.9500
C021 C024 1.380(8)
C021 H021 0.9500
C022 C027 1.336(10)
C022 C023 1.396(9)
C022 H022 0.9500
C023 C026 1.348(10)
C023 H023 0.9500
C024 H024 0.9500
C026 C029 1.399(10)
C026 H026 0.9500
C027 C02A 1.368(11)
C027 H027 0.9500
C029 C02A 1.367(11)
C029 H029 0.9500
C02A H02A 0.9500
C1A C6 1.43(3)
C1A C2 1.51(2)
C1A H1A 0.9500
C2 C3 1.35(3)
C2 H2 0.57(13)
C3 C4 1.29(2)
C3 H3 0.9500
C4 C5 1.338(16)
C4 H4 0.9500
C5 C6 1.30(2)
C5 H5 0.9500
C6 H6 0.9500
C1 C6A 1.09(5)
C1 C2A 1.46(4)
C1 H1 0.9500
C2A C3A 1.45(4)
C2A H2A 0.9500
C3A C4A 1.28(5)
C3A H3A 0.9500
C4A C5A 1.30(4)
C4A H4A 0.9500
C5A C6A 1.60(4)
C5A H5A 0.9500
C6A H6A 0.9500
C6D C5D 1.42(2)
C6D C1D 1.44(2)
C6D H6D 1.0000
C1D C2D 1.39(2)
C1D H1D 0.9500
C2D C3D 1.35(2)
C2D H2D 0.9500
C3D C4D 1.450(18)
C3D H3D 0.9500
C4D C5D 1.43(2)
C4D H4D 1.0000

loop_
_geom_torsion_atom_site_label_1
_geom_torsion_atom_site_label_2
_geom_torsion_atom_site_label_3
_geom_torsion_atom_site_label_4
_geom_torsion
C00C N003 C005 C009 177.4(4)
Co01 N003 C005 C009 -36.8(5)
C00C N003 C005 C00B -1.3(5)
Co01 N003 C005 C00B 144.5(3)
C007 N002 C006 C009 -173.4(4)
Co01 N002 C006 C009 21.6(5)
C007 N002 C006 C00L 2.1(5)
Co01 N002 C006 C00L -162.9(3)
C006 N002 C007 C00Y -1.9(5)
Co01 N002 C007 C00Y 161.0(3)
C006 N002 C007 C00F 176.0(4)
Co01 N002 C007 C00F -21.1(6)
N003 C005 C009 C006 -0.6(7)
C00B C005 C009 C006 177.8(4)
N003 C005 C009 C004 -179.0(4)
C00B C005 C009 C004 -0.5(6)
N002 C006 C009 C005 9.7(7)
C00L C006 C009 C005 -164.9(4)
N002 C006 C009 C004 -171.9(4)
C00L C006 C009 C004 13.5(6)
C00P C004 C009 C005 86.7(5)
C00A C004 C009 C005 -94.6(5)
C00P C004 C009 C006 -91.7(5)
C00A C004 C009 C006 86.9(5)
C00P C004 C00A C014 1.6(6)
C009 C004 C00A C014 -177.0(4)
C00P C004 C00A C015 -177.6(4)
C009 C004 C00A C015 3.8(6)
N003 C005 C00B C00R 1.1(5)
C009 C005 C00B C00R -177.5(4)
C005 N003 C00C C00R 1.0(5)
Co01 N003 C00C C00R -141.6(3)
C005 N003 C00C C00D -179.0(4)
Co01 N003 C00C C00D 38.4(5)
N003 C00C C00D C00E 135.3(4)
C00R C00C C00D C00E -44.7(6)
N003 C00C C00D C00H -44.2(6)
C00R C00C C00D C00H 135.8(5)
C00H C00D C00E C00K -2.3(6)
C00C C00D C00E C00K 178.2(4)
C00H C00D C00E C008 174.2(4)
C00C C00D C00E C008 -5.3(6)
C00J C008 C00E C00K 126.6(4)
C00W C008 C00E C00K -50.9(5)
C00J C008 C00E C00D -50.1(6)
C00W C008 C00E C00D 132.5(4)
N002 C007 C00F C00V 121.7(5)
C00Y C007 C00F C00V -60.8(7)
N002 C007 C00F C00U -55.2(6)
C00Y C007 C00F C00U 122.3(5)
C00E C00D C00H C00M 2.1(6)
C00C C00D C00H C00M -178.4(4)
C00E C00D C00H C5D 179.9(10)
C00C C00D C00H C5D -0.7(11)
C00E C00D C00H C5C -173.7(6)
C00C C00D C00H C5C 5.8(7)
C018 C00G C00I C00K -50.2(6)
C00O C00G C00I C00K 129.4(5)
C018 C00G C00I C00M 128.8(5)
C00O C00G C00I C00M -51.6(6)
C00W C008 C00J C012 0.2(6)
C00E C008 C00J C012 -177.3(4)
C00M C00I C00K C00E 1.8(6)
C00G C00I C00K C00E -179.2(4)
C00D C00E C00K C00I 0.4(6)
C008 C00E C00K C00I -176.3(4)
N002 C006 C00L C00Y -1.5(5)
C009 C006 C00L C00Y 173.8(4)
C00K C00I C00M C00H -2.0(6)
C00G C00I C00M C00H 178.9(4)
C00D C00H C00M C00I 0.1(7)
C5D C00H C00M C00I -177.5(11)
C5C C00H C00M C00I 176.2(5)
C018 C00G C00O C01B 1.2(6)
C00I C00G C00O C01B -178.4(4)
C00A C004 C00P C010 -2.6(6)
C009 C004 C00P C010 176.0(4)
C00A C004 C00P C01K 177.1(4)
C009 C004 C00P C01K -4.2(6)
C005 C00B C00R C00C -0.5(5)
N003 C00C C00R C00B -0.3(5)
C00D C00C C00R C00B 179.7(4)
C00V C00Q C00T C011 -1.5(7)
C00V C00Q C00T C00N -178.3(4)
C01F C00N C00T C011 -30.6(6)
C01N C00N C00T C011 151.5(4)
C01F C00N C00T C00Q 146.1(4)
C01N C00N C00T C00Q -31.8(6)
C00V C00F C00U C011 -2.1(6)
C007 C00F C00U C011 174.9(4)
C00V C00F C00U C00S 175.5(4)
C007 C00F C00U C00S -7.5(6)
C019 C00S C00U C011 130.0(4)
C01A C00S C00U C011 -49.2(6)
C019 C00S C00U C00F -47.7(6)
C01A C00S C00U C00F 133.1(4)
C00T C00Q C00V C00F 0.5(7)
C00T C00Q C00V C00X -178.3(4)
C00U C00F C00V C00Q 1.3(6)
C007 C00F C00V C00Q -175.7(4)
C00U C00F C00V C00X -180.0(4)
C007 C00F C00V C00X 3.1(7)
C00J C008 C00W C016 1.0(6)
C00E C008 C00W C016 178.5(4)
C00Q C00V C00X C01P -50.9(7)
C00F C00V C00X C01P 130.3(5)
C00Q C00V C00X C017 126.6(5)
C00F C00V C00X C017 -52.2(7)
C006 C00L C00Y C007 0.3(5)
N002 C007 C00Y C00L 1.0(5)
C00F C007 C00Y C00L -176.7(4)
C004 C00P C010 C013 1.3(7)
C01K C00P C010 C013 -178.4(4)
C00Q C00T C011 C00U 0.6(6)
C00N C00T C011 C00U 177.4(4)
C00F C00U C011 C00T 1.2(6)
C00S C00U C011 C00T -176.5(4)
C008 C00J C012 C01C -0.9(6)
C00P C010 C013 C014 0.9(7)
C00P C010 C013 C01W -179.6(5)
C010 C013 C014 C00A -2.0(7)
C01W C013 C014 C00A 178.6(5)
C004 C00A C014 C013 0.7(6)
C015 C00A C014 C013 179.9(4)
C008 C00W C016 C01C -1.4(7)
C01P C00X C017 C01V 1.4(8)
C00V C00X C017 C01V -176.1(5)
C00O C00G C018 C01G -0.3(7)
C00I C00G C018 C01G 179.3(4)
C01A C00S C019 C01J -0.8(7)
C00U C00S C019 C01J -180.0(4)
C019 C00S C01A C01E 1.7(6)
C00U C00S C01A C01E -179.1(4)
C00G C00O C01B C01D -0.8(7)
C00W C016 C01C C012 0.7(7)
C00J C012 C01C C016 0.5(7)
C00O C01B C01D C01G -0.5(7)
C00S C01A C01E C01I -1.7(7)
C01N C00N C01F C01U 0.6(7)
C00T C00N C01F C01U -177.4(4)
C01B C01D C01G C018 1.4(7)
C00G C018 C01G C01D -1.0(7)
C01A C01E C01I C01J 0.7(7)
C01E C01I C01J C019 0.3(7)
C00S C019 C01J C01I -0.2(7)
C01O C01L C01M C01T 0.3(8)
C01F C00N C01N C01S 0.0(7)
C00T C00N C01N C01S 178.0(4)
C01M C01L C01O C01Y -0.4(8)
C017 C00X C01P C024 -1.2(9)
C00V C00X C01P C024 176.4(6)
C01U C01Q C01S C01N -0.1(8)
C00N C01N C01S C01Q -0.3(8)
C01L C01M C01T C01X 0.1(8)
C01S C01Q C01U C01F 0.8(8)
C00N C01F C01U C01Q -1.0(8)
C00X C017 C01V C021 -0.3(9)
C01M C01T C01X C01Y -0.4(9)
C01L C01O C01Y C01X 0.1(8)
C01T C01X C01Y C01O 0.3(9)
C6C C1C C2C C3C 0.0
Co01 C1C C2C C3C -51.6(2)
C6C C1C C2C Co01 51.6(2)
C1C C2C C3C C4C 0.0
Co01 C2C C3C C4C -51.8(2)
C1C C2C C3C Co01 51.8(2)
C2C C3C C4C C5C 0.0
Co01 C3C C4C C5C -54.8(3)
C2C C3C C4C Co01 54.8(3)
C3C C4C C5C C6C 0.0
Co01 C4C C5C C6C -57.7(2)
C3C C4C C5C C00H 170.0(7)
Co01 C4C C5C C00H 112.2(6)
C3C C4C C5C Co01 57.7(2)
C00M C00H C5C C4C 128.6(5)
C00D C00H C5C C4C -55.5(7)
C00M C00H C5C C6C -61.3(6)
C00D C00H C5C C6C 114.7(5)
C00M C00H C5C Co01 -146.0(5)
C00D C00H C5C Co01 29.9(8)
C4C C5C C6C C1C 0.0
C00H C5C C6C C1C -170.2(6)
Co01 C5C C6C C1C -57.47(19)
C4C C5C C6C Co01 57.47(19)
C00H C5C C6C Co01 -112.8(6)
C2C C1C C6C C5C 0.0
Co01 C1C C6C C5C 54.3(2)
C2C C1C C6C Co01 -54.3(2)
C017 C01V C021 C024 -0.9(10)
C027 C022 C023 C026 2.0(10)
C01V C021 C024 C01P 1.0(11)
C00X C01P C024 C021 0.0(10)
C022 C023 C026 C029 -1.1(11)
C023 C022 C027 C02A -0.1(12)
C023 C026 C029 C02A -1.7(14)
C026 C029 C02A C027 3.7(16)
C022 C027 C02A C029 -2.8(15)
C6 C1A C2 C3 3(2)
C1A C2 C3 C4 8(2)
C2 C3 C4 C5 -8(2)
C3 C4 C5 C6 -5(2)
C4 C5 C6 C1A 16(2)
C2 C1A C6 C5 -14(2)
C6A C1 C2A C3A 0(5)
C1 C2A C3A C4A -23(4)
C2A C3A C4A C5A 27(5)
C3A C4A C5A C6A -10(5)
C2A C1 C6A C5A 19(5)
C4A C5A C6A C1 -17(5)
C5D C6D C1D C2D 1(2)
Co01 C6D C1D C2D -59.9(13)
C5D C6D C1D Co01 61.3(13)
C6D C1D C2D C3D -1(2)
Co01 C1D C2D C3D -51.7(13)
C6D C1D C2D Co01 50.5(11)
C1D C2D C3D C4D -2(2)
Co01 C2D C3D C4D -49.3(12)
C1D C2D C3D Co01 46.9(12)
C2D C3D C4D C5D 6(2)
Co01 C3D C4D C5D -44.4(12)
C2D C3D C4D Co01 50.2(12)
C1D C6D C5D C4D 1.8(19)
Co01 C6D C5D C4D 65.1(12)
C1D C6D C5D C00H -177.9(16)
Co01 C6D C5D C00H -114.7(15)
C1D C6D C5D Co01 -63.2(12)
C3D C4D C5D C6D -5.4(19)
Co01 C4D C5D C6D -55.9(11)
C3D C4D C5D C00H 174.4(14)
Co01 C4D C5D C00H 123.8(17)
C3D C4D C5D Co01 50.6(13)
C00M C00H C5D C6D -57.6(17)
C00D C00H C5D C6D 124.7(13)
C00M C00H C5D C4D 122.7(13)
C00D C00H C5D C4D -55.0(17)
C00M C00H C5D Co01 -135.8(10)
C00D C00H C5D Co01 46.5(17)
